data_7055316
loop_
_publ_author_name
'Konarev, Dmitri V.'
'Khasanov, Salavat S.'
'Kuz`min, Alexey V.'
'Otsuka, Akihiro'
'Yamochi, Hideki'
'Saito, Gunzi'
'Lyubovskaya, Rimma N.'

_publ_section_title
;
 Effective magnetic coupling with strong spin frustration in
 (Ph3MeP+)(C60&#x2022;&#xF02D;) and reversible C60&#x2022;&#xF02D;
 dimerization in (Ph3MeP+)(C60&#x2022;&#xF02D;)&#xF0D7;C6H5CN . Effect of
 solvent on structure and properties
;
_journal_name_full 'New J. Chem.'
_journal_paper_doi 10.1039/C5NJ02886H
_journal_year 2016
_chemical_formula_moiety 'C60, C19 H18 P, C7 H5 N'
_chemical_formula_sum 'C86 H23 N P'
_chemical_formula_weight 1101.02
_chemical_name_systematic
;
 ?
;
_chemical_properties_physical Air-sensitive
_space_group_crystal_system triclinic
_space_group_IT_number 2
_space_group_name_Hall '-P 1'
_space_group_name_H-M_alt 'P -1'
_symmetry_space_group_name_Hall '-P 1'
_symmetry_space_group_name_H-M 'P -1'
_atom_sites_solution_hydrogens geom
_atom_sites_solution_primary direct
_atom_sites_solution_secondary difmap
_audit_creation_method SHELXL-2013
_audit_update_record
;
2016-01-14 deposited with the CCDC.
2016-01-18 downloaded from the CCDC.
;
_cell_angle_alpha 100.102(15)
_cell_angle_beta 112.513(18)
_cell_angle_gamma 90.150(15)
_cell_formula_units_Z 2
_cell_length_a 12.725(3)
_cell_length_b 13.759(2)
_cell_length_c 15.056(2)
_cell_measurement_reflns_used 3418
_cell_measurement_temperature 250.1(2)
_cell_measurement_theta_max 26.5940
_cell_measurement_theta_min 1.4480
_cell_volume 2390.3(8)
_computing_cell_refinement
;
CrysAlisPro, Agilent Technologies,
Version 1.171.37.34 (release 22-05-2014 CrysAlis171 .NET)
(compiled May 22 2014,16:03:01)
;
_computing_data_collection
;
CrysAlisPro, Agilent Technologies,
Version 1.171.37.34 (release 22-05-2014 CrysAlis171 .NET)
(compiled May 22 2014,16:03:01)
;
_computing_data_reduction
;
CrysAlisPro, Agilent Technologies,
Version 1.171.37.34 (release 22-05-2014 CrysAlis171 .NET)
(compiled May 22 2014,16:03:01)
;
_computing_molecular_graphics WinGX
_computing_publication_material WinGX
_computing_structure_refinement 'SHELXL-2013 (Sheldrick, 2013)'
_computing_structure_solution 'SHELXL-2013 (Sheldrick, 2013)'
_diffrn_ambient_temperature 250.1(2)
_diffrn_detector_area_resol_mean 10.4752
_diffrn_measured_fraction_theta_full 0.998
_diffrn_measured_fraction_theta_max 0.852
_diffrn_measurement_device_type 'Xcalibur, Ruby, Gemini'
_diffrn_measurement_method '\w scans'
_diffrn_radiation_monochromator graphite
_diffrn_radiation_source 'Enhance (Mo) X-ray Source'
_diffrn_radiation_type 'Mo K\a'
_diffrn_radiation_wavelength 0.71073
_diffrn_reflns_av_R_equivalents 0.0875
_diffrn_reflns_av_unetI/netI 0.2361
_diffrn_reflns_laue_measured_fraction_full 0.998
_diffrn_reflns_laue_measured_fraction_max 0.852
_diffrn_reflns_limit_h_max 17
_diffrn_reflns_limit_h_min -15
_diffrn_reflns_limit_k_max 19
_diffrn_reflns_limit_k_min -18
_diffrn_reflns_limit_l_max 20
_diffrn_reflns_limit_l_min -21
_diffrn_reflns_number 24306
_diffrn_reflns_point_group_measured_fraction_full 0.998
_diffrn_reflns_point_group_measured_fraction_max 0.852
_diffrn_reflns_theta_full 26.000
_diffrn_reflns_theta_max 31.260
_diffrn_reflns_theta_min 1.508
_exptl_absorpt_coefficient_mu 0.120
_exptl_absorpt_correction_T_max 1.00000
_exptl_absorpt_correction_T_min 0.70751
_exptl_absorpt_correction_type multi-scan
_exptl_absorpt_process_details
;
CrysAlisPro, Agilent Technologies,
Version 1.171.36.32 (release 02-08-2013 CrysAlis171 .NET)
(compiled Aug  2 2013,16:46:58)
Empirical absorption correction using spherical harmonics,
 implemented in SCALE3 ABSPACK scaling algorithm.
;
_exptl_crystal_colour red
_exptl_crystal_density_diffrn 1.530
_exptl_crystal_description plane
_exptl_crystal_F_000 1122
_exptl_crystal_preparation 'Magnetic properties'
_exptl_crystal_recrystallization_method 'Re-crystallisation from solvent: dichlorobenzene/benzonitrile'
_exptl_crystal_size_max 0.523
_exptl_crystal_size_mid 0.280
_exptl_crystal_size_min 0.027
_refine_diff_density_max 0.251
_refine_diff_density_min -0.449
_refine_diff_density_rms 0.054
_refine_ls_extinction_method none
_refine_ls_goodness_of_fit_ref 0.962
_refine_ls_hydrogen_treatment constr
_refine_ls_matrix_type full
_refine_ls_number_parameters 1334
_refine_ls_number_reflns 13294
_refine_ls_number_restraints 810
_refine_ls_restrained_S_all 0.931
_refine_ls_R_factor_all 0.2825
_refine_ls_R_factor_gt 0.0801
_refine_ls_shift/su_max 0.005
_refine_ls_shift/su_mean 0.001
_refine_ls_structure_factor_coef Fsqd
_refine_ls_weighting_details
;
 w=1/[\s^2^(Fo^2^)+(0.0628P)^2^]
 where P=(Fo^2^+2Fc^2^)/3
;
_refine_ls_weighting_scheme calc
_refine_ls_wR_factor_gt 0.1591
_refine_ls_wR_factor_ref 0.2423
_reflns_Friedel_coverage 0.000
_reflns_number_gt 3839
_reflns_number_total 13294
_reflns_threshold_expression 'I > 2\s(I)'
_cod_data_source_file c5nj02886h2.cif
_cod_data_source_block Ph3MeP_C60_C6H5CN
_cod_original_cell_volume 2390.4(8)
_cod_database_code 7055316
_shelx_space_group_comment
;
The symmetry employed for this shelxl refinement is uniquely defined
by the following loop, which should always be used as a source of
symmetry information in preference to the above space-group names.
They are only intended as comments.
;
_shelx_estimated_absorpt_t_min 0.940
_shelx_estimated_absorpt_t_max 0.997
_shelxl_version_number 2013-2

loop_
_space_group_symop_operation_xyz
'x, y, z'
'-x, -y, -z'

loop_
_atom_site_label
_atom_site_type_symbol
_atom_site_fract_x
_atom_site_fract_y
_atom_site_fract_z
_atom_site_U_iso_or_equiv
_atom_site_adp_type
_atom_site_occupancy
_atom_site_site_symmetry_order
_atom_site_calc_flag
_atom_site_refinement_flags_posn
_atom_site_refinement_flags_adp
_atom_site_refinement_flags_occupancy
_atom_site_disorder_assembly
_atom_site_disorder_group
P1 P 0.85627(9) 0.53558(7) 0.24958(8) 0.0455(3) Uani 1 1 d . . . . .
C101 C 0.7253(3) 0.5938(3) 0.2292(3) 0.0404(9) Uani 1 1 d . . . . .
C113 C 0.8388(3) 0.4435(3) 0.1435(3) 0.0465(10) Uani 1 1 d . . . . .
C103 C 0.5387(4) 0.6261(3) 0.1223(3) 0.0575(12) Uani 1 1 d . . . . .
H103 H 0.4802 0.6168 0.0594 0.069 Uiso 1 1 calc R U . . .
C107 C 0.9676(3) 0.6247(3) 0.2690(3) 0.0451(10) Uani 1 1 d . . . . .
C112 C 1.0799(3) 0.6087(3) 0.3219(3) 0.0529(11) Uani 1 1 d . . . . .
H112 H 1.0963 0.5521 0.3505 0.063 Uiso 1 1 calc R U . . .
C114 C 0.8682(4) 0.4648(3) 0.0699(3) 0.0577(12) Uani 1 1 d . . . . .
H114 H 0.9019 0.5279 0.0764 0.069 Uiso 1 1 calc R U . . .
C108 C 0.9458(3) 0.7090(3) 0.2293(3) 0.0516(11) Uani 1 1 d . . . . .
H108 H 0.8700 0.7222 0.1946 0.062 Uiso 1 1 calc R U . . .
C102 C 0.6390(4) 0.5794(3) 0.1374(3) 0.0507(11) Uani 1 1 d . . . . .
H102 H 0.6480 0.5376 0.0847 0.061 Uiso 1 1 calc R U . . .
C104 C 0.5254(4) 0.6858(3) 0.1996(4) 0.0620(13) Uani 1 1 d . . . . .
H104 H 0.4575 0.7174 0.1895 0.074 Uiso 1 1 calc R U . . .
C115 C 0.8488(4) 0.3942(3) -0.0143(3) 0.0673(14) Uani 1 1 d . . . . .
H115 H 0.8688 0.4094 -0.0645 0.081 Uiso 1 1 calc R U . . .
C116 C 0.7998(4) 0.3016(4) -0.0229(4) 0.0718(15) Uani 1 1 d . . . . .
H116 H 0.7856 0.2534 -0.0797 0.086 Uiso 1 1 calc R U . . .
C109 C 1.0341(4) 0.7743(3) 0.2401(4) 0.0671(14) Uani 1 1 d . . . . .
H109 H 1.0187 0.8307 0.2114 0.080 Uiso 1 1 calc R U . . .
C111 C 1.1680(3) 0.6743(3) 0.3331(3) 0.0581(12) Uani 1 1 d . . . . .
H111 H 1.2439 0.6621 0.3684 0.070 Uiso 1 1 calc R U . . .
C117 C 0.7722(4) 0.2799(3) 0.0503(5) 0.0783(17) Uani 1 1 d . . . . .
H117 H 0.7404 0.2162 0.0443 0.094 Uiso 1 1 calc R U . . .
C106 C 0.7093(4) 0.6541(3) 0.3069(3) 0.0639(13) Uani 1 1 d . . . . .
H106 H 0.7668 0.6633 0.3702 0.077 Uiso 1 1 calc R U . . .
C118 C 0.7898(4) 0.3495(3) 0.1328(4) 0.0669(14) Uani 1 1 d . . . . .
H118 H 0.7688 0.3336 0.1823 0.080 Uiso 1 1 calc R U . . .
C110 C 1.1445(4) 0.7566(3) 0.2929(3) 0.0600(13) Uani 1 1 d . . . . .
H110 H 1.2046 0.8019 0.3013 0.072 Uiso 1 1 calc R U . . .
C105 C 0.6098(4) 0.7000(4) 0.2913(4) 0.0751(15) Uani 1 1 d . . . . .
H105 H 0.5998 0.7412 0.3438 0.090 Uiso 1 1 calc R U . . .
C119 C 0.8922(4) 0.4802(3) 0.3547(3) 0.0645(13) Uani 1 1 d . . . . .
H11A H 0.9635 0.4493 0.3662 0.097 Uiso 1 1 calc R U . . .
H11B H 0.8322 0.4305 0.3440 0.097 Uiso 1 1 calc R U . . .
H11C H 0.9005 0.5306 0.4113 0.097 Uiso 1 1 calc R U . . .
C501 C 0.3961(6) 0.3939(4) 0.1216(5) 0.0766(19) Uani 0.853(4) 1 d D . P A 1
C502 C 0.5056(5) 0.3487(5) 0.1481(5) 0.0709(18) Uani 0.853(4) 1 d D . P A 1
C503 C 0.5692(5) 0.3748(5) 0.2527(5) 0.0711(18) Uani 0.853(4) 1 d D . P A 1
C504 C 0.5010(6) 0.4362(4) 0.2923(6) 0.084(2) Uani 0.853(4) 1 d D . P A 1
C505 C 0.3964(6) 0.4491(4) 0.2133(6) 0.075(2) Uani 0.853(4) 1 d D . P A 1
C506 C 0.3022(6) 0.3448(5) 0.0502(5) 0.0734(19) Uani 0.853(4) 1 d D . P A 1
C507 C 0.5105(5) 0.2568(5) 0.0983(5) 0.0675(17) Uani 0.853(4) 1 d D . P A 1
C508 C 0.6316(4) 0.3052(5) 0.3010(5) 0.0702(17) Uani 0.853(4) 1 d D . P A 1
C509 C 0.4964(6) 0.4286(4) 0.3824(5) 0.083(2) Uani 0.853(4) 1 d D . P A 1
C510 C 0.2944(6) 0.4529(4) 0.2262(5) 0.081(2) Uani 0.853(4) 1 d D . P A 1
C511 C 0.1952(5) 0.3488(4) 0.0650(4) 0.0653(17) Uani 0.853(4) 1 d D . P A 1
C512 C 0.3067(5) 0.2465(5) -0.0021(4) 0.0666(17) Uani 0.853(4) 1 d D . P A 1
C513 C 0.4096(5) 0.2039(5) 0.0214(4) 0.0674(17) Uani 0.853(4) 1 d D . P A 1
C514 C 0.5765(5) 0.1836(5) 0.1503(5) 0.0704(17) Uani 0.853(4) 1 d D . P A 1
C515 C 0.6349(4) 0.2100(5) 0.2491(5) 0.0742(18) Uani 0.853(4) 1 d D . P A 1
C516 C 0.6299(4) 0.2962(5) 0.3958(5) 0.0749(19) Uani 0.853(4) 1 d D . P A 1
C517 C 0.5638(5) 0.3566(5) 0.4336(4) 0.0759(19) Uani 0.853(4) 1 d D . P A 1
C518 C 0.3890(6) 0.4317(4) 0.3946(5) 0.0752(18) Uani 0.853(4) 1 d D . P A 1
C519 C 0.2904(6) 0.4418(4) 0.3192(5) 0.0781(19) Uani 0.853(4) 1 d D . P A 1
C520 C 0.1930(5) 0.4015(4) 0.1519(5) 0.0747(19) Uani 0.853(4) 1 d D . P A 1
C521 C 0.1343(5) 0.2536(5) 0.0200(4) 0.0718(18) Uani 0.853(4) 1 d D . P A 1
C522 C 0.2039(5) 0.1904(5) -0.0206(4) 0.0715(18) Uani 0.853(4) 1 d D . P A 1
C523 C 0.4129(6) 0.1016(5) 0.0278(4) 0.0715(17) Uani 0.853(4) 1 d D . P A 1
C524 C 0.5155(5) 0.0875(5) 0.1067(5) 0.0745(18) Uani 0.853(4) 1 d D . P A 1
C525 C 0.6339(5) 0.1360(6) 0.3100(5) 0.0786(19) Uani 0.853(4) 1 d D . P A 1
C526 C 0.6315(4) 0.1934(6) 0.4002(5) 0.082(2) Uani 0.853(4) 1 d D . P A 1
C527 C 0.4993(5) 0.3152(5) 0.4815(4) 0.0746(18) Uani 0.853(4) 1 d D . P A 1
C528 C 0.3917(5) 0.3599(4) 0.4577(4) 0.0709(18) Uani 0.853(4) 1 d D . P A 1
C529 C 0.1890(6) 0.3862(4) 0.3026(5) 0.079(2) Uani 0.853(4) 1 d D . P A 1
C530 C 0.1260(5) 0.3600(5) 0.1967(5) 0.0738(18) Uani 0.853(4) 1 d D . P A 1
C531 C 0.0685(4) 0.2702(5) 0.1542(5) 0.0721(18) Uani 0.853(4) 1 d D . P A 1
C532 C 0.0706(4) 0.2125(5) 0.0644(5) 0.0773(19) Uani 0.853(4) 1 d D . P A 1
C533 C 0.2064(5) 0.0917(5) -0.0149(4) 0.0696(17) Uani 0.853(4) 1 d D . P A 1
C534 C 0.3128(6) 0.0460(4) 0.0085(4) 0.0687(17) Uani 0.853(4) 1 d D . P A 1
C535 C 0.5147(6) 0.0203(5) 0.1632(5) 0.080(2) Uani 0.853(4) 1 d D . P A 1
C536 C 0.5757(6) 0.0449(5) 0.2682(6) 0.087(2) Uani 0.853(4) 1 d D . P A 1
C537 C 0.5702(5) 0.1528(5) 0.4455(4) 0.0778(19) Uani 0.853(4) 1 d D . P A 1
C538 C 0.5003(5) 0.2155(5) 0.4868(4) 0.0725(18) Uani 0.853(4) 1 d D . P A 1
C539 C 0.2912(5) 0.3064(5) 0.4390(4) 0.0700(17) Uani 0.853(4) 1 d D . P A 1
C540 C 0.1878(5) 0.3202(5) 0.3592(4) 0.0667(16) Uani 0.853(4) 1 d D . P A 1
C541 C 0.1266(5) 0.2225(5) 0.3153(5) 0.0673(17) Uani 0.853(4) 1 d D . P A 1
C542 C 0.0685(4) 0.1982(5) 0.2168(5) 0.0718(18) Uani 0.853(4) 1 d D . P A 1
C543 C 0.0750(4) 0.1107(5) 0.0707(5) 0.0734(19) Uani 0.853(4) 1 d D . P A 1
C544 C 0.1402(5) 0.0505(5) 0.0305(4) 0.079(2) Uani 0.853(4) 1 d D . P A 1
C545 C 0.3124(6) -0.0247(4) 0.0698(5) 0.082(2) Uani 0.853(4) 1 d D . P A 1
C546 C 0.4101(7) -0.0368(4) 0.1438(6) 0.087(2) Uani 0.853(4) 1 d D . P A 1
C547 C 0.5118(6) 0.0050(5) 0.3153(5) 0.081(2) Uani 0.853(4) 1 d D . P A 1
C548 C 0.5083(5) 0.0570(5) 0.4021(5) 0.0704(18) Uani 0.853(4) 1 d D . P A 1
C549 C 0.3959(5) 0.1583(5) 0.4683(4) 0.0657(16) Uani 0.853(4) 1 d D . P A 1
C550 C 0.2928(5) 0.2031(5) 0.4441(4) 0.0659(16) Uani 0.853(4) 1 d D . P A 1
C551 C 0.1927(5) 0.1506(5) 0.3690(4) 0.0639(16) Uani 0.853(4) 1 d D . P A 1
C552 C 0.0715(4) 0.1020(5) 0.1647(5) 0.0686(17) Uani 0.853(4) 1 d D . P A 1
C553 C 0.2051(6) -0.0211(4) 0.0827(5) 0.085(2) Uani 0.853(4) 1 d D . P A 1
C554 C 0.4084(7) -0.0465(4) 0.2384(6) 0.091(2) Uani 0.853(4) 1 d D . P A 1
C555 C 0.4011(6) 0.0598(5) 0.4160(5) 0.0749(19) Uani 0.853(4) 1 d D . P A 1
C556 C 0.1963(5) 0.0575(4) 0.3176(5) 0.0718(18) Uani 0.853(4) 1 d D . P A 1
C557 C 0.1344(5) 0.0313(4) 0.2120(5) 0.0665(17) Uani 0.853(4) 1 d D . P A 1
C558 C 0.2022(6) -0.0304(4) 0.1721(6) 0.085(2) Uani 0.853(4) 1 d D . P A 1
C559 C 0.3072(6) -0.0430(4) 0.2539(6) 0.081(2) Uani 0.853(4) 1 d D . P A 1
C560 C 0.3047(6) 0.0120(4) 0.3431(5) 0.0743(19) Uani 0.853(4) 1 d D . P A 1
C601 C 0.1104(6) 0.2174(7) 0.2971(6) 0.0659(17) Uani 0.147(4) 1 d D U P A 2
C602 C 0.0585(6) 0.1760(7) 0.1918(6) 0.0660(17) Uani 0.147(4) 1 d D U P A 2
C603 C 0.0595(6) 0.2519(6) 0.1368(6) 0.0660(17) Uani 0.147(4) 1 d D U P A 2
C604 C 0.1115(7) 0.3409(7) 0.2065(7) 0.0660(17) Uani 0.147(4) 1 d D U P A 2
C605 C 0.1415(6) 0.3210(6) 0.3038(6) 0.0659(17) Uani 0.147(4) 1 d D U P A 2
C606 C 0.1747(7) 0.1623(7) 0.3597(6) 0.0659(17) Uani 0.147(4) 1 d D U P A 2
C607 C 0.0754(6) 0.0807(6) 0.1590(6) 0.0660(17) Uani 0.147(4) 1 d D U P A 2
C608 C 0.0809(6) 0.2271(6) 0.0533(6) 0.0660(17) Uani 0.147(4) 1 d D U P A 2
C609 C 0.1847(7) 0.4065(6) 0.1916(7) 0.0659(17) Uani 0.147(4) 1 d D U P A 2
C610 C 0.2405(7) 0.3650(6) 0.3798(6) 0.0659(17) Uani 0.147(4) 1 d D U P A 2
C611 C 0.2795(7) 0.2095(6) 0.4393(5) 0.0659(17) Uani 0.147(4) 1 d D U P A 2
C612 C 0.1943(7) 0.0613(6) 0.3251(6) 0.0659(17) Uani 0.147(4) 1 d D U P A 2
C613 C 0.1445(6) 0.0213(6) 0.2264(6) 0.0659(17) Uani 0.147(4) 1 d D U P A 2
C614 C 0.0983(6) 0.0553(6) 0.0707(5) 0.0661(17) Uani 0.147(4) 1 d D U P A 2
C615 C 0.0998(6) 0.1286(6) 0.0207(5) 0.0661(17) Uani 0.147(4) 1 d D U P A 2
C616 C 0.1558(7) 0.2946(6) 0.0348(6) 0.0659(17) Uani 0.147(4) 1 d D U P A 2
C617 C 0.2051(7) 0.3808(6) 0.1028(6) 0.0658(17) Uani 0.147(4) 1 d D U P A 2
C618 C 0.2887(7) 0.4513(5) 0.2715(6) 0.0659(17) Uani 0.147(4) 1 d D U P A 2
C619 C 0.3175(8) 0.4306(5) 0.3626(6) 0.0660(17) Uani 0.147(4) 1 d D U P A 2
C620 C 0.3110(7) 0.3086(6) 0.4478(5) 0.0659(17) Uani 0.147(4) 1 d D U P A 2
C621 C 0.3615(7) 0.1364(6) 0.4540(5) 0.0659(17) Uani 0.147(4) 1 d D U P A 2
C622 C 0.3087(7) 0.0452(6) 0.3827(6) 0.0658(17) Uani 0.147(4) 1 d D U P A 2
C623 C 0.2095(7) -0.0370(5) 0.1811(6) 0.0659(17) Uani 0.147(4) 1 d D U P A 2
C624 C 0.1819(7) -0.0173(5) 0.0847(6) 0.0660(17) Uani 0.147(4) 1 d D U P A 2
C625 C 0.1902(7) 0.1305(7) -0.0190(5) 0.0660(17) Uani 0.147(4) 1 d D U P A 2
C626 C 0.2213(7) 0.2351(7) -0.0091(5) 0.0659(17) Uani 0.147(4) 1 d D U P A 2
C627 C 0.3233(7) 0.4125(6) 0.1263(6) 0.0658(17) Uani 0.147(4) 1 d D U P A 2
C628 C 0.3758(7) 0.4551(5) 0.2295(6) 0.0659(17) Uani 0.147(4) 1 d D U P A 2
C629 C 0.4318(7) 0.4157(6) 0.4189(6) 0.0659(17) Uani 0.147(4) 1 d D U P A 2
C630 C 0.4293(7) 0.3386(6) 0.4736(5) 0.0660(17) Uani 0.147(4) 1 d D U P A 2
C631 C 0.5066(7) 0.2696(6) 0.4874(5) 0.0660(17) Uani 0.147(4) 1 d D U P A 2
C632 C 0.4763(7) 0.1652(7) 0.4775(5) 0.0659(17) Uani 0.147(4) 1 d D U P A 2
C633 C 0.3717(7) -0.0112(6) 0.3396(6) 0.0658(17) Uani 0.147(4) 1 d D U P A 2
C634 C 0.3206(7) -0.0543(5) 0.2369(6) 0.0659(17) Uani 0.147(4) 1 d D U P A 2
C635 C 0.2647(7) -0.0147(6) 0.0483(6) 0.0659(17) Uani 0.147(4) 1 d D U P A 2
C636 C 0.2694(8) 0.0614(7) -0.0053(5) 0.0659(17) Uani 0.147(4) 1 d D U P A 2
C637 C 0.3343(8) 0.2642(7) 0.0127(5) 0.0658(17) Uani 0.147(4) 1 d D U P A 2
C638 C 0.3880(7) 0.3557(6) 0.0839(6) 0.0658(17) Uani 0.147(4) 1 d D U P A 2
C639 C 0.4865(7) 0.4397(5) 0.2864(6) 0.0658(17) Uani 0.147(4) 1 d D U P A 2
C640 C 0.5143(6) 0.4194(5) 0.3833(5) 0.0659(17) Uani 0.147(4) 1 d D U P A 2
C641 C 0.5988(6) 0.3456(6) 0.3969(5) 0.0660(17) Uani 0.147(4) 1 d D U P A 2
C642 C 0.5960(6) 0.2737(6) 0.4475(5) 0.0661(17) Uani 0.147(4) 1 d D U P A 2
C643 C 0.5399(7) 0.1068(6) 0.4316(5) 0.0659(17) Uani 0.147(4) 1 d D U P A 2
C644 C 0.4896(7) 0.0192(6) 0.3648(6) 0.0659(17) Uani 0.147(4) 1 d D U P A 2
C645 C 0.4087(7) -0.0502(5) 0.1980(6) 0.0659(17) Uani 0.147(4) 1 d D U P A 2
C646 C 0.3808(8) -0.0316(5) 0.1070(6) 0.0659(17) Uani 0.147(4) 1 d D U P A 2
C647 C 0.3856(8) 0.0932(6) 0.0184(5) 0.0659(17) Uani 0.147(4) 1 d D U P A 2
C648 C 0.4186(7) 0.1922(7) 0.0276(5) 0.0659(17) Uani 0.147(4) 1 d D U P A 2
C649 C 0.5046(7) 0.3395(6) 0.1423(6) 0.0658(17) Uani 0.147(4) 1 d D U P A 2
C650 C 0.5528(6) 0.3804(6) 0.2422(6) 0.0658(17) Uani 0.147(4) 1 d D U P A 2
C651 C 0.6221(6) 0.3224(6) 0.3087(6) 0.0659(17) Uani 0.147(4) 1 d D U P A 2
C652 C 0.6157(6) 0.1745(6) 0.4148(6) 0.0660(17) Uani 0.147(4) 1 d D U P A 2
C653 C 0.5127(7) -0.0046(6) 0.2780(7) 0.0659(17) Uani 0.147(4) 1 d D U P A 2
C654 C 0.4561(8) 0.0355(6) 0.0883(6) 0.0659(17) Uani 0.147(4) 1 d D U P A 2
C655 C 0.5237(7) 0.2381(7) 0.1070(6) 0.0659(17) Uani 0.147(4) 1 d D U P A 2
C656 C 0.6399(6) 0.2255(7) 0.2768(6) 0.0659(17) Uani 0.147(4) 1 d D U P A 2
C657 C 0.6365(6) 0.1481(6) 0.3305(6) 0.0659(17) Uani 0.147(4) 1 d D U P A 2
C658 C 0.5850(7) 0.0590(6) 0.2612(7) 0.0659(17) Uani 0.147(4) 1 d D U P A 2
C659 C 0.5564(7) 0.0811(6) 0.1632(6) 0.0659(17) Uani 0.147(4) 1 d D U P A 2
C660 C 0.5884(7) 0.1835(6) 0.1724(6) 0.0659(17) Uani 0.147(4) 1 d D U P A 2
C201 C 0.9117(3) 0.1160(3) 0.4186(3) 0.0530(11) Uani 1 1 d . . . . .
C206 C 0.8958(4) 0.0743(4) 0.3239(4) 0.0628(13) Uani 1 1 d . . . . .
H206 H 0.9182 0.1110 0.2862 0.075 Uiso 1 1 calc R U . . .
C207 C 0.9621(4) 0.2145(5) 0.4589(4) 0.0719(15) Uani 1 1 d . . . . .
C205 C 0.8469(4) -0.0216(4) 0.2839(4) 0.0718(14) Uani 1 1 d . . . . .
H205 H 0.8372 -0.0504 0.2196 0.086 Uiso 1 1 calc R U . . .
N2 N 1.0043(4) 0.2926(4) 0.4906(4) 0.0973(16) Uani 1 1 d . . . . .
C203 C 0.8281(4) -0.0325(5) 0.4321(5) 0.0796(17) Uani 1 1 d . . . . .
H203 H 0.8048 -0.0696 0.4692 0.095 Uiso 1 1 calc R U . . .
C202 C 0.8767(4) 0.0624(4) 0.4732(4) 0.0672(14) Uani 1 1 d . . . . .
H202 H 0.8860 0.0904 0.5376 0.081 Uiso 1 1 calc R U . . .
C204 C 0.8130(4) -0.0739(4) 0.3382(5) 0.0810(16) Uani 1 1 d . . . . .
H204 H 0.7791 -0.1388 0.3112 0.097 Uiso 1 1 calc R U . . .

loop_
_atom_site_aniso_label
_atom_site_aniso_U_11
_atom_site_aniso_U_22
_atom_site_aniso_U_33
_atom_site_aniso_U_23
_atom_site_aniso_U_13
_atom_site_aniso_U_12
P1 0.0442(6) 0.0384(6) 0.0473(7) 0.0075(5) 0.0110(6) -0.0004(5)
C101 0.044(2) 0.041(2) 0.038(2) 0.0106(19) 0.017(2) -0.0024(18)
C113 0.036(2) 0.037(2) 0.056(3) 0.001(2) 0.010(2) 0.0027(18)
C103 0.049(3) 0.062(3) 0.059(3) 0.019(3) 0.015(2) 0.016(2)
C107 0.042(2) 0.042(2) 0.045(3) 0.008(2) 0.010(2) -0.0005(19)
C112 0.051(3) 0.036(2) 0.065(3) 0.007(2) 0.016(2) 0.005(2)
C114 0.077(3) 0.033(2) 0.054(3) 0.009(2) 0.015(3) 0.007(2)
C108 0.039(2) 0.059(3) 0.051(3) 0.023(2) 0.005(2) 0.006(2)
C102 0.062(3) 0.046(2) 0.042(3) 0.008(2) 0.017(2) 0.005(2)
C104 0.052(3) 0.065(3) 0.075(4) 0.010(3) 0.033(3) 0.016(2)
C115 0.088(4) 0.053(3) 0.059(3) 0.012(3) 0.026(3) 0.024(3)
C116 0.059(3) 0.057(3) 0.072(4) -0.017(3) 0.009(3) 0.009(2)
C109 0.058(3) 0.054(3) 0.077(4) 0.022(3) 0.009(3) -0.018(2)
C111 0.039(3) 0.046(3) 0.073(3) 0.004(2) 0.007(2) -0.001(2)
C117 0.070(4) 0.042(3) 0.121(5) -0.023(3) 0.053(4) -0.010(2)
C106 0.057(3) 0.082(3) 0.043(3) -0.005(2) 0.016(2) 0.003(3)
C118 0.061(3) 0.041(3) 0.104(4) -0.009(3) 0.048(3) -0.009(2)
C110 0.042(3) 0.055(3) 0.072(3) 0.002(2) 0.015(3) -0.017(2)
C105 0.059(3) 0.094(4) 0.055(3) -0.019(3) 0.017(3) 0.012(3)
C119 0.067(3) 0.060(3) 0.056(3) 0.022(2) 0.007(3) -0.009(2)
C501 0.105(6) 0.058(4) 0.091(5) 0.042(4) 0.053(5) 0.008(4)
C502 0.067(4) 0.070(4) 0.100(6) 0.035(4) 0.051(4) -0.008(4)
C503 0.047(4) 0.078(4) 0.089(5) 0.006(4) 0.032(4) -0.027(3)
C504 0.084(5) 0.048(4) 0.116(7) -0.012(4) 0.045(5) -0.039(4)
C505 0.093(5) 0.024(3) 0.126(7) 0.016(3) 0.060(5) -0.001(3)
C506 0.081(5) 0.081(5) 0.068(5) 0.045(4) 0.025(4) 0.006(4)
C507 0.051(4) 0.101(5) 0.074(4) 0.029(4) 0.045(4) 0.006(4)
C508 0.036(3) 0.081(5) 0.078(5) -0.006(4) 0.014(3) -0.026(3)
C509 0.093(5) 0.043(4) 0.090(6) -0.036(3) 0.033(5) -0.032(4)
C510 0.119(6) 0.036(3) 0.107(6) 0.030(4) 0.057(5) 0.034(4)
C511 0.065(4) 0.076(4) 0.055(4) 0.042(4) 0.012(3) 0.027(3)
C512 0.069(4) 0.103(5) 0.040(3) 0.030(3) 0.027(3) 0.004(4)
C513 0.070(4) 0.104(5) 0.043(3) 0.022(3) 0.036(3) -0.004(4)
C514 0.043(3) 0.104(5) 0.076(5) 0.004(4) 0.042(4) 0.003(4)
C515 0.025(3) 0.110(6) 0.086(5) 0.006(5) 0.026(3) 0.000(3)
C516 0.031(3) 0.097(5) 0.068(5) -0.006(4) -0.004(3) -0.017(3)
C517 0.057(4) 0.086(5) 0.055(4) -0.029(4) 0.008(3) -0.039(4)
C518 0.087(5) 0.044(3) 0.076(5) -0.035(3) 0.032(4) -0.006(3)
C519 0.104(6) 0.030(3) 0.095(6) -0.005(3) 0.041(5) 0.015(3)
C520 0.080(5) 0.058(4) 0.088(5) 0.038(4) 0.024(4) 0.041(3)
C521 0.046(4) 0.113(6) 0.045(3) 0.031(4) -0.002(3) 0.014(4)
C522 0.075(4) 0.105(5) 0.026(3) 0.020(3) 0.006(3) 0.004(4)
C523 0.088(5) 0.085(5) 0.052(4) -0.006(3) 0.047(4) 0.007(4)
C524 0.062(4) 0.097(5) 0.072(5) -0.003(4) 0.042(4) 0.030(4)
C525 0.040(3) 0.107(6) 0.088(5) 0.026(5) 0.020(4) 0.033(4)
C526 0.032(3) 0.128(7) 0.066(5) 0.036(5) -0.009(3) 0.016(3)
C527 0.076(5) 0.092(5) 0.031(3) -0.017(3) 0.006(3) -0.005(4)
C528 0.086(5) 0.067(4) 0.037(3) -0.030(3) 0.017(3) -0.002(4)
C529 0.090(5) 0.061(4) 0.108(6) 0.012(4) 0.064(5) 0.038(4)
C530 0.065(4) 0.086(5) 0.089(5) 0.038(4) 0.042(4) 0.045(4)
C531 0.026(3) 0.100(5) 0.090(5) 0.033(5) 0.017(3) 0.024(3)
C532 0.037(3) 0.122(6) 0.055(4) 0.023(4) -0.004(3) 0.007(3)
C533 0.066(4) 0.097(5) 0.024(3) -0.011(3) 0.003(3) -0.014(4)
C534 0.098(5) 0.061(4) 0.039(3) -0.020(3) 0.030(4) 0.002(4)
C535 0.102(6) 0.067(4) 0.096(6) 0.016(4) 0.065(5) 0.050(4)
C536 0.080(5) 0.101(6) 0.106(6) 0.047(5) 0.054(5) 0.068(4)
C537 0.060(4) 0.120(6) 0.046(4) 0.037(4) 0.004(3) 0.029(4)
C538 0.079(5) 0.096(5) 0.028(3) 0.008(3) 0.007(3) 0.007(4)
C539 0.075(5) 0.091(5) 0.044(4) -0.011(3) 0.033(3) 0.009(4)
C540 0.054(4) 0.089(5) 0.059(4) -0.009(4) 0.035(3) 0.011(3)
C541 0.042(3) 0.105(5) 0.072(4) 0.009(4) 0.043(3) 0.000(3)
C542 0.036(3) 0.098(5) 0.086(5) 0.018(4) 0.028(3) 0.000(3)
C543 0.036(3) 0.082(5) 0.073(5) 0.001(4) -0.005(3) -0.018(3)
C544 0.056(4) 0.105(6) 0.049(4) -0.028(4) 0.010(3) -0.032(4)
C545 0.113(6) 0.041(3) 0.077(5) -0.033(3) 0.040(5) -0.005(4)
C546 0.136(7) 0.037(3) 0.099(6) -0.001(4) 0.064(6) 0.029(4)
C547 0.101(6) 0.070(4) 0.097(6) 0.048(4) 0.051(5) 0.059(4)
C548 0.074(5) 0.077(5) 0.069(5) 0.051(4) 0.021(4) 0.038(4)
C549 0.075(5) 0.088(5) 0.034(3) 0.022(3) 0.016(3) -0.005(4)
C550 0.073(4) 0.098(5) 0.041(3) 0.021(3) 0.033(3) 0.000(4)
C551 0.063(4) 0.087(5) 0.063(4) 0.027(4) 0.043(4) -0.001(4)
C552 0.035(3) 0.088(5) 0.074(5) 0.007(4) 0.016(3) -0.026(3)
C553 0.098(6) 0.048(4) 0.086(6) -0.037(4) 0.030(5) -0.041(4)
C554 0.146(8) 0.032(3) 0.115(7) 0.027(4) 0.065(6) 0.035(4)
C555 0.092(5) 0.076(5) 0.063(4) 0.042(4) 0.025(4) 0.005(4)
C556 0.084(5) 0.064(4) 0.093(5) 0.035(4) 0.054(4) -0.013(4)
C557 0.064(4) 0.064(4) 0.067(4) 0.000(3) 0.026(4) -0.034(3)
C558 0.109(6) 0.038(3) 0.104(6) -0.013(4) 0.048(5) -0.033(4)
C559 0.113(6) 0.031(3) 0.120(7) 0.023(4) 0.063(6) 0.002(4)
C560 0.118(6) 0.045(4) 0.084(5) 0.031(4) 0.058(5) 0.009(4)
C601 0.072(3) 0.057(3) 0.072(3) 0.013(2) 0.031(2) 0.012(2)
C602 0.072(3) 0.058(3) 0.072(3) 0.013(2) 0.031(2) 0.012(2)
C603 0.072(3) 0.058(3) 0.072(3) 0.013(2) 0.031(2) 0.012(2)
C604 0.072(3) 0.057(3) 0.072(3) 0.013(2) 0.031(2) 0.012(2)
C605 0.072(3) 0.057(3) 0.072(3) 0.013(2) 0.031(2) 0.012(2)
C606 0.072(3) 0.057(3) 0.072(3) 0.013(2) 0.031(2) 0.012(2)
C607 0.072(3) 0.058(3) 0.072(3) 0.013(2) 0.031(2) 0.012(2)
C608 0.072(3) 0.058(3) 0.072(3) 0.013(2) 0.031(2) 0.012(2)
C609 0.072(3) 0.057(3) 0.072(3) 0.013(2) 0.031(2) 0.012(2)
C610 0.072(3) 0.057(3) 0.072(3) 0.013(2) 0.031(2) 0.012(2)
C611 0.072(3) 0.058(3) 0.072(3) 0.013(2) 0.031(2) 0.012(2)
C612 0.072(3) 0.057(3) 0.072(3) 0.013(2) 0.031(2) 0.012(2)
C613 0.072(3) 0.057(3) 0.072(3) 0.013(2) 0.031(2) 0.012(2)
C614 0.072(3) 0.058(3) 0.072(3) 0.013(2) 0.031(2) 0.012(2)
C615 0.072(3) 0.058(3) 0.072(3) 0.013(2) 0.031(2) 0.012(2)
C616 0.072(3) 0.057(3) 0.072(3) 0.013(2) 0.031(2) 0.012(2)
C617 0.072(3) 0.057(3) 0.072(3) 0.013(2) 0.031(2) 0.012(2)
C618 0.072(3) 0.057(3) 0.072(3) 0.013(2) 0.031(2) 0.012(2)
C619 0.072(3) 0.057(3) 0.072(3) 0.013(2) 0.031(2) 0.012(2)
C620 0.072(3) 0.057(3) 0.072(3) 0.013(2) 0.031(2) 0.012(2)
C621 0.072(3) 0.058(3) 0.072(3) 0.013(2) 0.031(2) 0.012(2)
C622 0.072(3) 0.057(3) 0.072(3) 0.013(2) 0.031(2) 0.012(2)
C623 0.072(3) 0.057(3) 0.072(3) 0.013(2) 0.031(2) 0.012(2)
C624 0.072(3) 0.057(3) 0.072(3) 0.013(2) 0.031(2) 0.012(2)
C625 0.072(3) 0.058(3) 0.072(3) 0.013(2) 0.031(2) 0.012(2)
C626 0.072(3) 0.057(3) 0.072(3) 0.013(2) 0.031(2) 0.012(2)
C627 0.072(3) 0.057(3) 0.072(3) 0.014(2) 0.031(2) 0.012(2)
C628 0.072(3) 0.057(3) 0.072(3) 0.013(2) 0.031(2) 0.012(2)
C629 0.072(3) 0.057(3) 0.072(3) 0.013(2) 0.031(2) 0.012(2)
C630 0.072(3) 0.058(3) 0.072(3) 0.013(2) 0.031(2) 0.012(2)
C631 0.072(3) 0.058(3) 0.072(3) 0.013(2) 0.031(2) 0.012(2)
C632 0.072(3) 0.058(3) 0.072(3) 0.013(2) 0.031(2) 0.012(2)
C633 0.072(3) 0.057(3) 0.072(3) 0.013(2) 0.031(2) 0.012(2)
C634 0.072(3) 0.057(3) 0.072(3) 0.013(2) 0.031(2) 0.012(2)
C635 0.072(3) 0.057(3) 0.072(3) 0.013(2) 0.031(2) 0.012(2)
C636 0.072(3) 0.058(3) 0.072(3) 0.013(2) 0.031(2) 0.012(2)
C637 0.072(3) 0.057(3) 0.072(3) 0.013(2) 0.031(2) 0.012(2)
C638 0.072(3) 0.057(3) 0.072(3) 0.014(2) 0.031(2) 0.012(2)
C639 0.072(3) 0.057(3) 0.072(3) 0.013(2) 0.031(2) 0.012(2)
C640 0.072(3) 0.057(3) 0.072(3) 0.013(2) 0.031(2) 0.012(2)
C641 0.072(3) 0.058(3) 0.072(3) 0.013(2) 0.031(2) 0.012(2)
C642 0.072(3) 0.058(3) 0.072(3) 0.013(2) 0.031(2) 0.012(2)
C643 0.072(3) 0.057(3) 0.072(3) 0.013(2) 0.031(2) 0.012(2)
C644 0.072(3) 0.057(3) 0.072(3) 0.013(2) 0.031(2) 0.012(2)
C645 0.072(3) 0.057(3) 0.072(3) 0.013(2) 0.031(2) 0.012(2)
C646 0.072(3) 0.057(3) 0.072(3) 0.013(2) 0.031(2) 0.012(2)
C647 0.072(3) 0.058(3) 0.072(3) 0.013(2) 0.031(2) 0.012(2)
C648 0.072(3) 0.057(3) 0.072(3) 0.013(2) 0.031(2) 0.012(2)
C649 0.072(3) 0.057(3) 0.072(3) 0.013(2) 0.031(2) 0.012(2)
C650 0.072(3) 0.057(3) 0.072(3) 0.013(2) 0.031(2) 0.012(2)
C651 0.072(3) 0.057(3) 0.072(3) 0.013(2) 0.031(2) 0.012(2)
C652 0.072(3) 0.058(3) 0.072(3) 0.013(2) 0.031(2) 0.012(2)
C653 0.072(3) 0.057(3) 0.072(3) 0.013(2) 0.031(2) 0.012(2)
C654 0.072(3) 0.057(3) 0.072(3) 0.013(2) 0.031(2) 0.012(2)
C655 0.072(3) 0.057(3) 0.072(3) 0.013(2) 0.031(2) 0.012(2)
C656 0.072(3) 0.057(3) 0.072(3) 0.013(2) 0.031(2) 0.012(2)
C657 0.072(3) 0.057(3) 0.072(3) 0.013(2) 0.031(2) 0.012(2)
C658 0.072(3) 0.057(3) 0.072(3) 0.013(2) 0.031(2) 0.012(2)
C659 0.072(3) 0.057(3) 0.072(3) 0.013(2) 0.031(2) 0.012(2)
C660 0.072(3) 0.058(3) 0.072(3) 0.013(2) 0.031(2) 0.012(2)
C201 0.038(2) 0.069(3) 0.050(3) 0.006(3) 0.018(2) 0.012(2)
C206 0.053(3) 0.078(4) 0.062(3) 0.015(3) 0.027(3) 0.004(3)
C207 0.059(3) 0.081(4) 0.073(4) 0.002(3) 0.029(3) 0.007(3)
C205 0.065(3) 0.091(4) 0.060(3) -0.003(3) 0.032(3) 0.011(3)
N2 0.098(4) 0.094(4) 0.087(4) -0.010(3) 0.034(3) -0.003(3)
C203 0.070(4) 0.093(5) 0.100(5) 0.055(4) 0.044(4) 0.031(3)
C202 0.057(3) 0.094(4) 0.056(3) 0.026(3) 0.022(3) 0.027(3)
C204 0.077(4) 0.069(4) 0.101(5) 0.016(4) 0.040(4) 0.013(3)

loop_
_atom_type_symbol
_atom_type_description
_atom_type_scat_dispersion_real
_atom_type_scat_dispersion_imag
_atom_type_scat_source
C C 0.0033 0.0016 'International Tables Vol C Tables 4.2.6.8 and 6.1.1.4'
H H 0.0000 0.0000 'International Tables Vol C Tables 4.2.6.8 and 6.1.1.4'
N N 0.0061 0.0033 'International Tables Vol C Tables 4.2.6.8 and 6.1.1.4'
P P 0.1023 0.0942 'International Tables Vol C Tables 4.2.6.8 and 6.1.1.4'

loop_
_geom_angle_atom_site_label_1
_geom_angle_atom_site_label_2
_geom_angle_atom_site_label_3
_geom_angle
C107 P1 C119 109.11(19)
C107 P1 C101 109.99(18)
C119 P1 C101 109.5(2)
C107 P1 C113 108.9(2)
C119 P1 C113 110.3(2)
C101 P1 C113 109.03(18)
C102 C101 C106 119.0(4)
C102 C101 P1 120.9(3)
C106 C101 P1 120.1(3)
C114 C113 C118 118.7(4)
C114 C113 P1 121.5(3)
C118 C113 P1 119.7(4)
C104 C103 C102 119.6(4)
C104 C103 H103 120.2
C102 C103 H103 120.2
C108 C107 C112 118.4(3)
C108 C107 P1 121.5(3)
C112 C107 P1 120.1(3)
C111 C112 C107 121.0(4)
C111 C112 H112 119.5
C107 C112 H112 119.5
C113 C114 C115 121.0(4)
C113 C114 H114 119.5
C115 C114 H114 119.5
C107 C108 C109 120.5(4)
C107 C108 H108 119.7
C109 C108 H108 119.7
C101 C102 C103 120.3(4)
C101 C102 H102 119.8
C103 C102 H102 119.8
C105 C104 C103 120.7(4)
C105 C104 H104 119.6
C103 C104 H104 119.6
C116 C115 C114 119.1(5)
C116 C115 H115 120.5
C114 C115 H115 120.5
C117 C116 C115 120.1(5)
C117 C116 H116 119.9
C115 C116 H116 119.9
C110 C109 C108 119.9(4)
C110 C109 H109 120.1
C108 C109 H109 120.1
C110 C111 C112 119.7(4)
C110 C111 H111 120.2
C112 C111 H111 120.2
C116 C117 C118 121.1(5)
C116 C117 H117 119.5
C118 C117 H117 119.5
C105 C106 C101 120.2(4)
C105 C106 H106 119.9
C101 C106 H106 119.9
C117 C118 C113 120.1(5)
C117 C118 H118 119.9
C113 C118 H118 119.9
C111 C110 C109 120.6(4)
C111 C110 H110 119.7
C109 C110 H110 119.7
C104 C105 C106 120.1(4)
C104 C105 H105 120.0
C106 C105 H105 120.0
P1 C119 H11A 109.5
P1 C119 H11B 109.5
H11A C119 H11B 109.5
P1 C119 H11C 109.5
H11A C119 H11C 109.5
H11B C119 H11C 109.5
C506 C501 C505 123.0(6)
C506 C501 C502 120.1(6)
C505 C501 C502 105.2(6)
C507 C502 C503 120.1(6)
C507 C502 C501 119.1(6)
C503 C502 C501 109.8(6)
C508 C503 C504 121.1(6)
C508 C503 C502 119.0(6)
C504 C503 C502 107.1(6)
C509 C504 C503 121.4(7)
C509 C504 C505 118.2(6)
C503 C504 C505 108.8(6)
C510 C505 C504 120.7(7)
C510 C505 C501 118.3(6)
C504 C505 C501 109.2(6)
C501 C506 C512 121.0(6)
C501 C506 C511 118.2(6)
C512 C506 C511 108.9(5)
C502 C507 C513 120.8(6)
C502 C507 C514 120.5(6)
C513 C507 C514 106.6(6)
C503 C508 C515 120.5(6)
C503 C508 C516 118.9(6)
C515 C508 C516 109.0(6)
C504 C509 C517 117.1(6)
C504 C509 C518 120.6(7)
C517 C509 C518 109.8(6)
C505 C510 C520 120.2(6)
C505 C510 C519 120.5(6)
C520 C510 C519 106.3(6)
C520 C511 C521 121.6(6)
C520 C511 C506 120.1(6)
C521 C511 C506 106.6(6)
C513 C512 C522 121.4(6)
C513 C512 C506 119.3(6)
C522 C512 C506 107.5(6)
C512 C513 C523 119.2(5)
C512 C513 C507 119.6(6)
C523 C513 C507 108.3(5)
C515 C514 C524 121.0(6)
C515 C514 C507 118.2(6)
C524 C514 C507 108.9(6)
C514 C515 C508 121.8(6)
C514 C515 C525 117.6(6)
C508 C515 C525 108.6(6)
C517 C516 C526 120.7(6)
C517 C516 C508 119.3(6)
C526 C516 C508 107.1(6)
C516 C517 C509 122.1(6)
C516 C517 C527 119.4(6)
C509 C517 C527 107.3(6)
C519 C518 C509 120.9(7)
C519 C518 C528 120.2(6)
C509 C518 C528 106.4(6)
C518 C519 C529 120.2(7)
C518 C519 C510 119.1(7)
C529 C519 C510 109.9(6)
C511 C520 C510 120.2(6)
C511 C520 C530 119.0(6)
C510 C520 C530 109.5(6)
C532 C521 C511 119.4(6)
C532 C521 C522 119.4(6)
C511 C521 C522 108.6(5)
C533 C522 C512 119.7(6)
C533 C522 C521 120.0(6)
C512 C522 C521 108.3(6)
C534 C523 C513 119.8(6)
C534 C523 C524 119.7(6)
C513 C523 C524 109.4(6)
C535 C524 C523 120.2(6)
C535 C524 C514 121.0(6)
C523 C524 C514 106.8(6)
C536 C525 C526 122.0(7)
C536 C525 C515 121.1(6)
C526 C525 C515 105.3(6)
C537 C526 C516 120.6(6)
C537 C526 C525 118.4(7)
C516 C526 C525 110.0(6)
C538 C527 C528 118.2(6)
C538 C527 C517 120.6(6)
C528 C527 C517 108.5(6)
C539 C528 C527 122.1(6)
C539 C528 C518 117.9(6)
C527 C528 C518 108.0(6)
C540 C529 C519 121.3(6)
C540 C529 C530 119.4(6)
C519 C529 C530 107.3(6)
C531 C530 C520 119.3(6)
C531 C530 C529 121.1(6)
C520 C530 C529 107.1(6)
C530 C531 C532 123.0(6)
C530 C531 C542 119.1(6)
C532 C531 C542 106.2(6)
C521 C532 C543 120.0(6)
C521 C532 C531 117.6(6)
C543 C532 C531 109.8(6)
C522 C533 C534 119.6(6)
C522 C533 C544 120.0(6)
C534 C533 C544 108.9(6)
C523 C534 C533 120.3(6)
C523 C534 C545 119.8(6)
C533 C534 C545 107.1(6)
C524 C535 C536 120.0(7)
C524 C535 C546 120.1(7)
C536 C535 C546 107.6(6)
C525 C536 C547 118.7(7)
C525 C536 C535 119.4(6)
C547 C536 C535 109.8(7)
C526 C537 C548 120.1(6)
C526 C537 C538 119.7(6)
C548 C537 C538 107.5(6)
C527 C538 C549 120.5(6)
C527 C538 C537 119.0(6)
C549 C538 C537 108.6(6)
C528 C539 C550 119.4(6)
C528 C539 C540 120.3(6)
C550 C539 C540 108.2(5)
C529 C540 C539 120.0(6)
C529 C540 C541 120.8(6)
C539 C540 C541 106.7(6)
C542 C541 C551 120.4(6)
C542 C541 C540 119.7(6)
C551 C541 C540 108.4(5)
C541 C542 C552 120.6(6)
C541 C542 C531 119.9(6)
C552 C542 C531 107.7(6)
C544 C543 C532 120.3(6)
C544 C543 C552 121.4(6)
C532 C543 C552 107.3(6)
C543 C544 C553 119.4(6)
C543 C544 C533 120.3(7)
C553 C544 C533 107.9(6)
C546 C545 C553 120.9(7)
C546 C545 C534 119.5(7)
C553 C545 C534 107.7(6)
C545 C546 C535 120.7(7)
C545 C546 C554 119.8(7)
C535 C546 C554 107.3(6)
C548 C547 C536 121.1(7)
C548 C547 C554 120.0(7)
C536 C547 C554 107.0(6)
C547 C548 C537 119.7(6)
C547 C548 C555 120.1(6)
C537 C548 C555 108.2(6)
C550 C549 C538 120.1(6)
C550 C549 C555 120.3(5)
C538 C549 C555 107.3(6)
C549 C550 C551 119.1(6)
C549 C550 C539 119.6(5)
C551 C550 C539 109.5(5)
C556 C551 C550 121.5(6)
C556 C551 C541 118.6(6)
C550 C551 C541 107.1(5)
C557 C552 C542 121.4(6)
C557 C552 C543 117.3(6)
C542 C552 C543 109.0(5)
C558 C553 C544 119.9(7)
C558 C553 C545 119.9(7)
C544 C553 C545 108.3(6)
C559 C554 C547 118.7(7)
C559 C554 C546 121.1(7)
C547 C554 C546 108.3(6)
C560 C555 C548 119.4(6)
C560 C555 C549 119.4(6)
C548 C555 C549 108.4(5)
C551 C556 C557 121.2(6)
C551 C556 C560 118.9(6)
C557 C556 C560 108.2(6)
C552 C557 C558 122.0(6)
C552 C557 C556 117.8(6)
C558 C557 C556 108.2(6)
C553 C558 C557 120.1(7)
C553 C558 C559 120.3(7)
C557 C558 C559 107.5(6)
C554 C559 C560 120.6(7)
C554 C559 C558 118.0(7)
C560 C559 C558 108.9(6)
C555 C560 C559 121.2(7)
C555 C560 C556 120.8(6)
C559 C560 C556 107.1(6)
C606 C601 C605 123.0(6)
C606 C601 C602 120.1(6)
C605 C601 C602 105.2(6)
C607 C602 C603 120.1(6)
C607 C602 C601 119.1(6)
C603 C602 C601 109.8(6)
C608 C603 C604 121.1(7)
C608 C603 C602 119.0(6)
C604 C603 C602 107.1(6)
C609 C604 C603 121.4(7)
C609 C604 C605 118.2(7)
C603 C604 C605 108.8(7)
C610 C605 C604 120.7(7)
C610 C605 C601 118.3(6)
C604 C605 C601 109.2(6)
C601 C606 C612 121.0(6)
C601 C606 C611 118.2(6)
C612 C606 C611 108.9(5)
C602 C607 C613 120.8(6)
C602 C607 C614 120.5(6)
C613 C607 C614 106.6(6)
C603 C608 C615 120.5(6)
C603 C608 C616 118.9(6)
C615 C608 C616 109.0(6)
C604 C609 C617 117.1(7)
C604 C609 C618 120.6(7)
C617 C609 C618 109.8(6)
C605 C610 C620 120.2(6)
C605 C610 C619 120.5(7)
C620 C610 C619 106.3(6)
C620 C611 C621 121.6(6)
C620 C611 C606 120.1(6)
C621 C611 C606 106.6(6)
C613 C612 C622 121.4(6)
C613 C612 C606 119.3(6)
C622 C612 C606 107.5(6)
C612 C613 C623 119.2(6)
C612 C613 C607 119.6(6)
C623 C613 C607 108.3(5)
C615 C614 C624 121.0(6)
C615 C614 C607 118.2(6)
C624 C614 C607 108.9(6)
C614 C615 C608 121.7(6)
C614 C615 C625 117.6(6)
C608 C615 C625 108.6(6)
C617 C616 C626 120.7(6)
C617 C616 C608 119.3(6)
C626 C616 C608 107.1(6)
C616 C617 C609 122.1(6)
C616 C617 C627 119.4(6)
C609 C617 C627 107.3(6)
C619 C618 C609 120.9(7)
C619 C618 C628 120.2(6)
C609 C618 C628 106.4(6)
C618 C619 C629 120.2(7)
C618 C619 C610 119.1(7)
C629 C619 C610 109.9(6)
C611 C620 C610 120.2(6)
C611 C620 C630 119.1(6)
C610 C620 C630 109.5(6)
C632 C621 C611 119.4(6)
C632 C621 C622 119.4(6)
C611 C621 C622 108.6(6)
C633 C622 C612 119.7(6)
C633 C622 C621 120.0(6)
C612 C622 C621 108.3(6)
C634 C623 C613 119.7(6)
C634 C623 C624 119.7(6)
C613 C623 C624 109.4(6)
C635 C624 C623 120.2(6)
C635 C624 C614 121.0(6)
C623 C624 C614 106.8(6)
C636 C625 C626 122.0(7)
C636 C625 C615 121.1(6)
C626 C625 C615 105.3(6)
C637 C626 C616 120.6(7)
C637 C626 C625 118.4(7)
C616 C626 C625 110.0(6)
C638 C627 C628 118.2(6)
C638 C627 C617 120.6(6)
C628 C627 C617 108.5(6)
C639 C628 C627 122.1(6)
C639 C628 C618 118.0(6)
C627 C628 C618 108.0(6)
C640 C629 C619 121.3(7)
C640 C629 C630 119.4(6)
C619 C629 C630 107.3(6)
C631 C630 C620 119.3(6)
C631 C630 C629 121.1(6)
C620 C630 C629 107.1(6)
C630 C631 C632 123.0(6)
C630 C631 C642 119.1(6)
C632 C631 C642 106.2(6)
C621 C632 C643 120.0(6)
C621 C632 C631 117.6(6)
C643 C632 C631 109.8(6)
C622 C633 C634 119.6(6)
C622 C633 C644 120.0(6)
C634 C633 C644 108.9(6)
C623 C634 C633 120.3(6)
C623 C634 C645 119.8(6)
C633 C634 C645 107.1(6)
C624 C635 C636 120.0(7)
C624 C635 C646 120.1(7)
C636 C635 C646 107.6(6)
C625 C636 C647 118.7(7)
C625 C636 C635 119.4(7)
C647 C636 C635 109.8(7)
C626 C637 C648 120.1(6)
C626 C637 C638 119.7(6)
C648 C637 C638 107.5(6)
C627 C638 C649 120.5(6)
C627 C638 C637 119.0(6)
C649 C638 C637 108.6(6)
C628 C639 C650 119.4(6)
C628 C639 C640 120.2(6)
C650 C639 C640 108.2(5)
C629 C640 C639 120.0(6)
C629 C640 C641 120.7(6)
C639 C640 C641 106.7(6)
C642 C641 C651 120.4(6)
C642 C641 C640 119.7(6)
C651 C641 C640 108.4(5)
C641 C642 C652 120.6(6)
C641 C642 C631 119.9(6)
C652 C642 C631 107.7(6)
C644 C643 C632 120.3(6)
C644 C643 C652 121.4(6)
C632 C643 C652 107.3(6)
C643 C644 C653 119.4(6)
C643 C644 C633 120.3(7)
C653 C644 C633 107.9(6)
C646 C645 C653 120.9(7)
C646 C645 C634 119.5(7)
C653 C645 C634 107.8(6)
C645 C646 C635 120.7(7)
C645 C646 C654 119.8(8)
C635 C646 C654 107.3(6)
C648 C647 C636 121.1(7)
C648 C647 C654 120.0(7)
C636 C647 C654 107.0(6)
C647 C648 C637 119.7(6)
C647 C648 C655 120.1(6)
C637 C648 C655 108.2(6)
C650 C649 C638 120.1(6)
C650 C649 C655 120.3(6)
C638 C649 C655 107.2(6)
C649 C650 C651 119.1(6)
C649 C650 C639 119.6(5)
C651 C650 C639 109.5(5)
C656 C651 C650 121.5(6)
C656 C651 C641 118.6(6)
C650 C651 C641 107.1(5)
C657 C652 C642 121.4(6)
C657 C652 C643 117.3(6)
C642 C652 C643 109.0(5)
C658 C653 C644 119.9(7)
C658 C653 C645 119.9(7)
C644 C653 C645 108.3(6)
C659 C654 C647 118.7(7)
C659 C654 C646 121.1(7)
C647 C654 C646 108.3(6)
C660 C655 C648 119.4(6)
C660 C655 C649 119.4(6)
C648 C655 C649 108.4(5)
C651 C656 C657 121.2(6)
C651 C656 C660 118.9(6)
C657 C656 C660 108.2(6)
C652 C657 C658 122.0(6)
C652 C657 C656 117.8(6)
C658 C657 C656 108.2(6)
C653 C658 C657 120.1(7)
C653 C658 C659 120.3(7)
C657 C658 C659 107.5(6)
C654 C659 C660 120.6(7)
C654 C659 C658 118.0(7)
C660 C659 C658 108.9(6)
C655 C660 C659 121.2(7)
C655 C660 C656 120.9(6)
C659 C660 C656 107.1(6)
C206 C201 C202 119.7(5)
C206 C201 C207 119.8(5)
C202 C201 C207 120.5(5)
C201 C206 C205 120.3(5)
C201 C206 H206 119.9
C205 C206 H206 119.9
N2 C207 C201 178.5(6)
C204 C205 C206 119.6(5)
C204 C205 H205 120.2
C206 C205 H205 120.2
C204 C203 C202 121.1(5)
C204 C203 H203 119.5
C202 C203 H203 119.5
C203 C202 C201 119.1(5)
C203 C202 H202 120.4
C201 C202 H202 120.4
C205 C204 C203 120.2(5)
C205 C204 H204 119.9
C203 C204 H204 119.9

loop_
_geom_bond_atom_site_label_1
_geom_bond_atom_site_label_2
_geom_bond_distance
P1 C107 1.773(4)
P1 C119 1.780(4)
P1 C101 1.793(4)
P1 C113 1.794(4)
C101 C102 1.377(5)
C101 C106 1.393(5)
C113 C114 1.373(5)
C113 C118 1.391(5)
C103 C104 1.368(6)
C103 C102 1.389(5)
C103 H103 0.9400
C107 C108 1.378(5)
C107 C112 1.385(5)
C112 C111 1.377(5)
C112 H112 0.9400
C114 C115 1.392(6)
C114 H114 0.9400
C108 C109 1.378(5)
C108 H108 0.9400
C102 H102 0.9400
C104 C105 1.367(6)
C104 H104 0.9400
C115 C116 1.380(6)
C115 H115 0.9400
C116 C117 1.356(6)
C116 H116 0.9400
C109 C110 1.371(5)
C109 H109 0.9400
C111 C110 1.358(5)
C111 H111 0.9400
C117 C118 1.371(6)
C117 H117 0.9400
C106 C105 1.373(6)
C106 H106 0.9400
C118 H118 0.9400
C110 H110 0.9400
C105 H105 0.9400
C119 H11A 0.9700
C119 H11B 0.9700
C119 H11C 0.9700
C501 C506 1.341(8)
C501 C505 1.454(9)
C501 C502 1.467(8)
C502 C507 1.367(8)
C502 C503 1.445(8)
C503 C508 1.372(8)
C503 C504 1.431(8)
C504 C509 1.401(9)
C504 C505 1.443(8)
C505 C510 1.383(8)
C506 C512 1.454(8)
C506 C511 1.461(8)
C507 C513 1.442(7)
C507 C514 1.452(8)
C508 C515 1.412(8)
C508 C516 1.463(8)
C509 C517 1.442(9)
C509 C518 1.447(8)
C510 C520 1.425(8)
C510 C519 1.455(9)
C511 C520 1.390(8)
C511 C521 1.435(8)
C512 C513 1.380(7)
C512 C522 1.423(7)
C513 C523 1.427(8)
C514 C515 1.364(8)
C514 C524 1.443(8)
C515 C525 1.488(8)
C516 C517 1.388(8)
C516 C526 1.427(8)
C517 C527 1.454(8)
C518 C519 1.359(8)
C518 C528 1.477(8)
C519 C529 1.412(8)
C520 C530 1.442(8)
C521 C532 1.403(8)
C521 C522 1.466(8)
C522 C533 1.374(7)
C523 C534 1.387(8)
C523 C524 1.432(8)
C524 C535 1.364(8)
C525 C536 1.370(8)
C525 C526 1.458(9)
C526 C537 1.388(8)
C527 C538 1.388(8)
C527 C528 1.445(8)
C528 C539 1.379(7)
C529 C540 1.353(8)
C529 C530 1.460(8)
C530 C531 1.353(8)
C531 C532 1.453(8)
C531 C542 1.482(8)
C532 C543 1.420(8)
C533 C534 1.439(7)
C533 C544 1.440(8)
C534 C545 1.455(8)
C535 C536 1.444(9)
C535 C546 1.446(9)
C536 C547 1.429(8)
C537 C548 1.443(8)
C537 C538 1.470(8)
C538 C549 1.448(7)
C539 C550 1.437(8)
C539 C540 1.443(7)
C540 C541 1.463(8)
C541 C542 1.357(8)
C541 C551 1.452(8)
C542 C552 1.424(8)
C543 C544 1.397(8)
C543 C552 1.459(8)
C544 C553 1.431(9)
C545 C546 1.350(8)
C545 C553 1.451(8)
C546 C554 1.463(9)
C547 C548 1.392(8)
C547 C554 1.455(9)
C548 C555 1.457(8)
C549 C550 1.397(7)
C549 C555 1.459(8)
C550 C551 1.424(7)
C551 C556 1.385(8)
C552 C557 1.381(8)
C553 C558 1.389(9)
C554 C559 1.393(8)
C555 C560 1.362(8)
C556 C557 1.455(8)
C556 C560 1.458(8)
C557 C558 1.430(8)
C558 C559 1.466(9)
C559 C560 1.433(8)
C601 C606 1.341(8)
C601 C605 1.454(9)
C601 C602 1.467(8)
C602 C607 1.367(8)
C602 C603 1.444(8)
C603 C608 1.372(8)
C603 C604 1.431(8)
C604 C609 1.401(9)
C604 C605 1.443(8)
C605 C610 1.383(8)
C606 C612 1.453(8)
C606 C611 1.461(8)
C607 C613 1.442(8)
C607 C614 1.452(8)
C608 C615 1.412(8)
C608 C616 1.463(8)
C609 C617 1.442(9)
C609 C618 1.447(8)
C610 C620 1.425(8)
C610 C619 1.455(9)
C611 C620 1.390(8)
C611 C621 1.435(8)
C612 C613 1.380(7)
C612 C622 1.423(7)
C613 C623 1.427(8)
C614 C615 1.365(8)
C614 C624 1.443(8)
C615 C625 1.488(8)
C616 C617 1.388(8)
C616 C626 1.427(8)
C617 C627 1.454(8)
C618 C619 1.359(8)
C618 C628 1.477(8)
C619 C629 1.412(8)
C620 C630 1.442(8)
C621 C632 1.403(8)
C621 C622 1.466(8)
C622 C633 1.374(7)
C623 C634 1.387(8)
C623 C624 1.432(8)
C624 C635 1.364(8)
C625 C636 1.370(8)
C625 C626 1.458(9)
C626 C637 1.388(8)
C627 C638 1.388(8)
C627 C628 1.445(8)
C628 C639 1.379(7)
C629 C640 1.353(8)
C629 C630 1.460(8)
C630 C631 1.353(8)
C631 C632 1.453(8)
C631 C642 1.482(8)
C632 C643 1.420(8)
C633 C634 1.439(8)
C633 C644 1.440(8)
C634 C645 1.455(8)
C635 C636 1.444(9)
C635 C646 1.446(9)
C636 C647 1.429(8)
C637 C648 1.443(8)
C637 C638 1.470(8)
C638 C649 1.448(7)
C639 C650 1.437(8)
C639 C640 1.443(7)
C640 C641 1.463(8)
C641 C642 1.357(8)
C641 C651 1.452(8)
C642 C652 1.424(8)
C643 C644 1.397(8)
C643 C652 1.459(8)
C644 C653 1.431(9)
C645 C646 1.350(8)
C645 C653 1.451(8)
C646 C654 1.463(9)
C647 C648 1.392(8)
C647 C654 1.455(9)
C648 C655 1.457(8)
C649 C650 1.397(8)
C649 C655 1.459(8)
C650 C651 1.424(7)
C651 C656 1.385(8)
C652 C657 1.381(8)
C653 C658 1.389(9)
C654 C659 1.393(8)
C655 C660 1.362(8)
C656 C657 1.455(8)
C656 C660 1.458(8)
C657 C658 1.430(8)
C658 C659 1.466(9)
C659 C660 1.433(9)
C201 C206 1.376(6)
C201 C202 1.382(6)
C201 C207 1.424(7)
C206 C205 1.386(6)
C206 H206 0.9400
C207 N2 1.136(6)
C205 C204 1.359(6)
C205 H205 0.9400
C203 C204 1.367(7)
C203 C202 1.375(6)
C203 H203 0.9400
C202 H202 0.9400
C204 H204 0.9400
